data_2203798
loop_
_publ_author_name
'Terasaki, Yukiko'
'Fujihara, Takashi'
'Nagasawa, Akira'
'Kaizaki, Sumio'

_publ_section_title
;
 <i>fac</i>-Triaqua[tris(2-pyridyl)amine-\k^3^<i>N</i>]chromium(III)
 tris(trifluoromethanesulfonate)
;
_journal_issue 6
_journal_name_full 'Acta Crystallographica Section E'
_journal_page_first m854
_journal_page_last m856
_journal_paper_doi 10.1107/S1600536804011912
_journal_volume 60
_journal_year 2004
_chemical_formula_iupac '[Cr (C15 H12 N4) (H2 O)3] (C F3 S O3)3'
_chemical_formula_moiety 'C15 H18 Cr N4 O3 3+, 3C F3 O3 S -'
_chemical_formula_sum 'C18 H18 Cr F9 N4 O12 S3'
_chemical_formula_weight 801.54
_chemical_name_systematic
;
fac-Triaqua[tris(2-pyridyl)amine]chromium(III) trifluoromethanesulfonate
;
_space_group_IT_number 147
_symmetry_cell_setting trigonal
_symmetry_space_group_name_Hall '-P 3'
_symmetry_space_group_name_H-M 'P -3'
_atom_sites_solution_hydrogens geom
_atom_sites_solution_primary direct
_atom_sites_solution_secondary difmap
_cell_angle_alpha 90.00
_cell_angle_beta 90.00
_cell_angle_gamma 120.00
_cell_formula_units_Z 2
_cell_length_a 13.0562(3)
_cell_length_b 13.0562(3)
_cell_length_c 10.4754(5)
_cell_measurement_reflns_used 8816
_cell_measurement_temperature 173(2)
_cell_measurement_theta_max 28.30
_cell_measurement_theta_min 2.65
_cell_volume 1546.45(9)
_computing_cell_refinement SMART-W2K/NT
_computing_data_collection 'SMART-W2K/NT (Bruker, 2003)'
_computing_data_reduction 'SAINT-W2K/NT (Bruker, 2003)'
_computing_molecular_graphics 'Ortep-3 for Windows (Farrugia, 1997)'
_computing_publication_material SHELXTL-NT
_computing_structure_refinement SHELXTL-NT
_computing_structure_solution 'SHELXTL-NT (Bruker, 2003)'
_diffrn_ambient_temperature 173(2)
_diffrn_detector_area_resol_mean 8.366
_diffrn_measured_fraction_theta_full 0.997
_diffrn_measured_fraction_theta_max 0.997
_diffrn_measurement_device_type 'Bruker SMART APEX CCD area-detector'
_diffrn_measurement_method '\f and \w'
_diffrn_radiation_monochromator graphite
_diffrn_radiation_source 'fine-focus sealed tube'
_diffrn_radiation_type MoK\a
_diffrn_radiation_wavelength 0.71073
_diffrn_reflns_av_R_equivalents 0.0435
_diffrn_reflns_av_sigmaI/netI 0.0224
_diffrn_reflns_limit_h_max 17
_diffrn_reflns_limit_h_min -11
_diffrn_reflns_limit_k_max 13
_diffrn_reflns_limit_k_min -17
_diffrn_reflns_limit_l_max 13
_diffrn_reflns_limit_l_min -13
_diffrn_reflns_number 11598
_diffrn_reflns_theta_full 28.30
_diffrn_reflns_theta_max 28.30
_diffrn_reflns_theta_min 1.80
_diffrn_standards_decay_% 0
_diffrn_standards_interval_time 600
_diffrn_standards_number 159
_exptl_absorpt_coefficient_mu 0.689
_exptl_absorpt_correction_T_max 0.8097
_exptl_absorpt_correction_T_min 0.7159
_exptl_absorpt_correction_type multi-scan
_exptl_absorpt_process_details '(SADABS; Scheldrick, 1996)'
_exptl_crystal_colour red
_exptl_crystal_density_diffrn 1.721
_exptl_crystal_density_meas ?
_exptl_crystal_density_method .
_exptl_crystal_description block
_exptl_crystal_F_000 806
_exptl_crystal_size_max 0.52
_exptl_crystal_size_mid 0.51
_exptl_crystal_size_min 0.32
_refine_diff_density_max 0.352
_refine_diff_density_min -0.469
_refine_ls_extinction_method none
_refine_ls_goodness_of_fit_ref 1.066
_refine_ls_hydrogen_treatment mixed
_refine_ls_matrix_type full
_refine_ls_number_parameters 150
_refine_ls_number_reflns 2563
_refine_ls_number_restraints 0
_refine_ls_restrained_S_all 1.066
_refine_ls_R_factor_all 0.0338
_refine_ls_R_factor_gt 0.0324
_refine_ls_shift/su_max 0.001
_refine_ls_shift/su_mean 0.000
_refine_ls_structure_factor_coef Fsqd
_refine_ls_weighting_details 'calc w=1/[\s^2^(Fo^2^)+(0.0476P)^2^+0.7758P] where P=(Fo^2^+2Fc^2^)/3'
_refine_ls_weighting_scheme calc
_refine_ls_wR_factor_gt 0.0878
_refine_ls_wR_factor_ref 0.0888
_reflns_number_gt 2413
_reflns_number_total 2563
_reflns_threshold_expression I>2\s(I)
_cod_data_source_file ob6366.cif
_cod_data_source_block I
_cod_depositor_comments
;
The following automatic conversions were performed:
'_symmetry_cell_setting' value 'Trigonal' changed to 'trigonal' according
to '/home/saulius/struct/CIF-dictionaries/cif_core.dic' dictionary named
'cif_core.dic' version 2.4.1 from 2010-06-29.

Automatic conversion script
Id: cif_fix_enum 1527 2010-12-29 10:47:43Z saulius 

The following automatic conversions were performed:

'_symmetry_cell_setting' value 'Trigonal' changed to 'trigonal'
according to /home/saulius/struct/CIF-dictionaries/cif_core.dic
dictionary named 'cif_core.dic' version 2.4.1 from 2010-06-29.

Automatic conversion script
Id: cif_fix_values 1715 2011-07-08 13:25:40Z adriana 
;
_cod_database_code 2203798
_cod_database_fobs_code 2203798

loop_
_symmetry_equiv_pos_as_xyz
'x, y, z'
'-y, x-y, z'
'-x+y, -x, z'
'-x, -y, -z'
'y, -x+y, -z'
'x-y, x, -z'

loop_
_atom_site_label
_atom_site_fract_x
_atom_site_fract_y
_atom_site_fract_z
_atom_site_U_iso_or_equiv
_atom_site_adp_type
_atom_site_calc_flag
_atom_site_refinement_flags
_atom_site_occupancy
_atom_site_type_symbol
Cr1 0.6667 0.3333 0.61522(3) 0.01738(11) Uani d S 1 Cr
N1 0.65562(10) 0.45075(10) 0.73486(11) 0.0205(2) Uani d . 1 N
N2 0.6667 0.3333 0.90160(19) 0.0209(4) Uani d S 1 N
O1 0.78024(10) 0.46132(10) 0.50174(11) 0.0244(2) Uani d . 1 O
C1 0.65926(12) 0.43497(12) 0.86158(13) 0.0211(3) Uani d . 1 C
C2 0.65618(14) 0.51100(14) 0.95036(14) 0.0285(3) Uani d . 1 C
C3 0.64762(16) 0.60705(15) 0.90668(16) 0.0339(3) Uani d . 1 C
C4 0.64271(16) 0.62306(14) 0.77688(17) 0.0323(3) Uani d . 1 C
C5 0.64748(13) 0.54401(13) 0.69335(14) 0.0261(3) Uani d . 1 C
H2 0.6598 0.4982 1.0391 0.034 Uiso calc R 1 H
H3 0.6452 0.6612 0.9655 0.041 Uiso calc R 1 H
H4 0.6361 0.6878 0.7456 0.039 Uiso calc R 1 H
H5 0.6450 0.5556 0.6041 0.031 Uiso calc R 1 H
H10 0.836(3) 0.506(2) 0.524(3) 0.051(8) Uiso d . 1 H
H11 0.759(2) 0.483(2) 0.442(2) 0.040(6) Uiso d . 1 H
C6 0.81468(19) 0.78434(19) 0.2965(3) 0.0517(5) Uani d . 1 C
F1 0.87054(13) 0.79432(16) 0.18730(17) 0.0768(5) Uani d . 1 F
F2 0.88681(13) 0.79619(17) 0.39179(19) 0.0835(5) Uani d . 1 F
F3 0.78838(17) 0.86921(13) 0.3048(3) 0.0997(7) Uani d . 1 F
S2 0.68084(3) 0.64109(3) 0.30528(3) 0.02578(11) Uani d . 1 S
O2 0.63078(12) 0.64370(15) 0.42784(12) 0.0442(3) Uani d . 1 O
O3 0.72438(12) 0.55845(11) 0.30167(12) 0.0378(3) Uani d . 1 O
O4 0.61319(11) 0.63906(13) 0.19726(11) 0.0390(3) Uani d . 1 O

loop_
_atom_site_aniso_label
_atom_site_aniso_U_11
_atom_site_aniso_U_22
_atom_site_aniso_U_33
_atom_site_aniso_U_12
_atom_site_aniso_U_13
_atom_site_aniso_U_23
Cr1 0.01827(13) 0.01827(13) 0.01560(18) 0.00914(7) 0.000 0.000
N1 0.0215(5) 0.0201(5) 0.0200(5) 0.0106(4) 0.0008(4) -0.0002(4)
N2 0.0215(6) 0.0215(6) 0.0198(9) 0.0108(3) 0.000 0.000
O1 0.0223(5) 0.0241(5) 0.0220(5) 0.0080(4) 0.0000(4) 0.0034(4)
C1 0.0201(6) 0.0211(6) 0.0215(6) 0.0097(5) 0.0007(5) -0.0004(5)
C2 0.0335(7) 0.0283(7) 0.0235(7) 0.0155(6) 0.0010(5) -0.0039(5)
C3 0.0436(9) 0.0283(7) 0.0337(8) 0.0210(7) 0.0016(7) -0.0072(6)
C4 0.0400(8) 0.0244(7) 0.0368(8) 0.0194(7) 0.0018(7) 0.0004(6)
C5 0.0303(7) 0.0235(6) 0.0261(7) 0.0146(6) 0.0012(5) 0.0024(5)
C6 0.0363(9) 0.0365(10) 0.0792(15) 0.0161(8) -0.0052(10) -0.0017(10)
F1 0.0454(7) 0.0769(10) 0.0957(12) 0.0214(7) 0.0281(8) 0.0416(9)
F2 0.0426(8) 0.0868(12) 0.1038(13) 0.0194(8) -0.0329(8) -0.0285(10)
F3 0.0803(12) 0.0348(7) 0.185(2) 0.0294(8) -0.0098(13) -0.0089(10)
S2 0.02477(18) 0.0332(2) 0.02258(19) 0.01688(15) 0.00129(12) 0.00198(13)
O2 0.0474(8) 0.0816(10) 0.0247(6) 0.0480(8) 0.0050(5) 0.0057(6)
O3 0.0471(7) 0.0399(7) 0.0372(6) 0.0298(6) 0.0073(5) 0.0072(5)
O4 0.0353(6) 0.0563(8) 0.0273(6) 0.0242(6) -0.0041(5) 0.0015(5)

loop_
_atom_type_symbol
_atom_type_description
_atom_type_scat_dispersion_real
_atom_type_scat_dispersion_imag
_atom_type_scat_source
C C 0.0033 0.0016 'International Tables Vol C Tables 4.2.6.8 and 6.1.1.4'
H H 0.0000 0.0000 'International Tables Vol C Tables 4.2.6.8 and 6.1.1.4'
N N 0.0061 0.0033 'International Tables Vol C Tables 4.2.6.8 and 6.1.1.4'
O O 0.0106 0.0060 'International Tables Vol C Tables 4.2.6.8 and 6.1.1.4'
F F 0.0171 0.0103 'International Tables Vol C Tables 4.2.6.8 and 6.1.1.4'
S S 0.1246 0.1234 'International Tables Vol C Tables 4.2.6.8 and 6.1.1.4'
Cr Cr 0.3209 0.6236 'International Tables Vol C Tables 4.2.6.8 and 6.1.1.4'

loop_
_geom_angle_atom_site_label_1
_geom_angle_atom_site_label_2
_geom_angle_atom_site_label_3
_geom_angle_site_symmetry_1
_geom_angle_site_symmetry_3
_geom_angle
_geom_angle_publ_flag
O1 Cr1 O1 2_655 3_665 87.71(5) yes
O1 Cr1 O1 2_655 . 87.71(5) no
O1 Cr1 O1 3_665 . 87.71(5) no
O1 Cr1 N1 2_655 3_665 178.45(5) yes
O1 Cr1 N1 3_665 3_665 92.24(5) no
O1 Cr1 N1 . 3_665 93.83(5) no
O1 Cr1 N1 2_655 2_655 92.24(5) no
O1 Cr1 N1 3_665 2_655 93.83(5) no
O1 Cr1 N1 . 2_655 178.45(5) no
N1 Cr1 N1 3_665 2_655 86.22(5) yes
O1 Cr1 N1 2_655 . 93.83(5) yes
O1 Cr1 N1 3_665 . 178.45(5) no
O1 Cr1 N1 . . 92.24(5) yes
N1 Cr1 N1 3_665 . 86.22(5) no
N1 Cr1 N1 2_655 . 86.22(5) no
O4 S2 O2 . . 114.88(8) no
O4 S2 O3 . . 115.76(8) no
O2 S2 O3 . . 112.95(8) no
O4 S2 C6 . . 104.29(10) no
O2 S2 C6 . . 103.54(11) no
O3 S2 C6 . . 103.41(9) no
Cr1 O1 H10 . . 122(2) ?
Cr1 O1 H11 . . 122.1(17) ?
H10 O1 H11 . . 111(3) ?
C5 N1 C1 . . 118.77(12) yes
C5 N1 Cr1 . . 123.26(10) no
C1 N1 Cr1 . . 117.96(9) no
C1 N2 C1 2_655 3_665 111.90(8) no
C1 N2 C1 2_655 . 111.90(8) no
C1 N2 C1 3_665 . 111.89(8) no
N1 C1 C2 . . 122.65(13) yes
N1 C1 N2 . . 116.83(13) yes
C2 C1 N2 . . 120.52(14) no
N1 C5 C4 . . 121.73(14) yes
N1 C5 H5 . . 119.1 no
C4 C5 H5 . . 119.1 no
C1 C2 C3 . . 118.22(14) yes
C1 C2 H2 . . 120.9 no
C3 C2 H2 . . 120.9 no
C5 C4 C3 . . 119.25(14) yes
C5 C4 H4 . . 120.4 no
C3 C4 H4 . . 120.4 no
C4 C3 C2 . . 119.38(14) yes
C4 C3 H3 . . 120.3 no
C2 C3 H3 . . 120.3 no
F3 C6 F1 . . 109.6(2) no
F3 C6 F2 . . 108.7(2) no
F1 C6 F2 . . 108.29(19) no
F3 C6 S2 . . 110.00(16) no
F1 C6 S2 . . 110.11(16) no
F2 C6 S2 . . 110.08(17) no

loop_
_geom_bond_atom_site_label_1
_geom_bond_atom_site_label_2
_geom_bond_site_symmetry_2
_geom_bond_distance
_geom_bond_publ_flag
Cr1 O1 2_655 1.9815(11) no
Cr1 O1 3_665 1.9815(11) no
Cr1 O1 . 1.9815(11) yes
Cr1 N1 3_665 2.0403(12) no
Cr1 N1 2_655 2.0403(12) no
Cr1 N1 . 2.0403(12) yes
S2 O4 . 1.4274(12) no
S2 O2 . 1.4487(12) no
S2 O3 . 1.4500(12) no
S2 C6 . 1.814(2) no
O1 H10 . 0.71(3) no
O1 H11 . 0.79(3) no
N1 C5 . 1.3461(18) yes
N1 C1 . 1.3478(18) yes
N2 C1 2_655 1.4402(15) no
N2 C1 3_665 1.4402(15) no
N2 C1 . 1.4402(15) yes
C1 C2 . 1.375(2) yes
C5 C4 . 1.378(2) yes
C5 H5 . 0.9500 no
C2 C3 . 1.391(2) yes
C2 H2 . 0.9500 no
C4 C3 . 1.382(2) no
C4 H4 . 0.9500 no
C3 H3 . 0.9500 no
F1 C6 . 1.327(3) no
F2 C6 . 1.328(3) no
F3 C6 . 1.317(3) no

loop_
_geom_hbond_atom_site_label_D
_geom_hbond_atom_site_label_H
_geom_hbond_atom_site_label_A
_geom_hbond_site_symmetry_A
_geom_hbond_distance_DH
_geom_hbond_distance_HA
_geom_hbond_distance_DA
_geom_hbond_angle_DHA
_geom_hbond_publ_flag
O1 H10 O2 6_656 0.71(3) 1.89(3) 2.5995(17) 176(3) yes
O1 H11 O3 . 0.79(3) 1.94(3) 2.7308(17) 172(2) yes

loop_
_geom_torsion_atom_site_label_1
_geom_torsion_atom_site_label_2
_geom_torsion_atom_site_label_3
_geom_torsion_atom_site_label_4
_geom_torsion_site_symmetry_1
_geom_torsion
_geom_torsion_publ_flag
O1 Cr1 N1 C5 2_655 -45.13(12) no
O1 Cr1 N1 C5 . 42.73(12) no
N1 Cr1 N1 C5 3_665 136.42(13) no
N1 Cr1 N1 C5 2_655 -137.12(13) no
O1 Cr1 N1 C1 2_655 136.34(10) no
O1 Cr1 N1 C1 . -135.80(10) no
N1 Cr1 N1 C1 3_665 -42.11(8) no
N1 Cr1 N1 C1 2_655 44.35(8) no
C5 N1 C1 C2 . -0.7(2) no
Cr1 N1 C1 C2 . 177.94(11) no
C5 N1 C1 N2 . 179.34(11) no
Cr1 N1 C1 N2 . -2.06(15) no
C1 N2 C1 N1 2_655 -61.95(16) no
C1 N2 C1 N1 3_665 64.54(15) no
C1 N2 C1 C2 2_655 118.05(18) no
C1 N2 C1 C2 3_665 -115.46(18) no
C1 N1 C5 C4 . -0.1(2) no
Cr1 N1 C5 C4 . -178.59(12) no
N1 C1 C2 C3 . 0.7(2) no
N2 C1 C2 C3 . -179.26(13) no
N1 C5 C4 C3 . 0.7(3) no
C5 C4 C3 C2 . -0.6(3) no
C1 C2 C3 C4 . -0.1(3) no
O4 S2 C6 F3 . 61.4(2) no
O2 S2 C6 F3 . -59.1(2) no
O3 S2 C6 F3 . -177.11(19) no
O4 S2 C6 F1 . -59.52(17) no
O2 S2 C6 F1 . 179.95(14) no
O3 S2 C6 F1 . 61.94(17) no
O4 S2 C6 F2 . -178.84(16) no
O2 S2 C6 F2 . 60.64(18) no
O3 S2 C6 F2 . -57.38(18) no
